data_7023663
loop_
_publ_author_name
'Owczarek, Magdalena'
'Jakubas, Ryszard'
'Pietraszko, Adam'
'Medycki, Wojciech'
'Baran, Jan'

_publ_section_title
;
 Investigation of structure-properties relationship in a novel family of
 halogenoantimonates(iii) and halogenobismuthates(iii) with morpholinium
 cation: [NH2(C2H4)2O]MX4. Crystal structure, phase transitions and
 dynamics of molecules.
;
_journal_issue 42
_journal_name_full 'Dalton transactions (Cambridge, England : 2003)'
_journal_page_first 15069
_journal_page_last 15079
_journal_paper_doi 10.1039/c3dt51726h
_journal_volume 42
_journal_year 2013
_chemical_formula_sum 'C4 H10 Bi Br4 N O'
_chemical_formula_weight 616.75
_chemical_name_systematic
;
  ?
;
_space_group_IT_number 2
_symmetry_cell_setting triclinic
_symmetry_space_group_name_Hall '-P 1'
_symmetry_space_group_name_H-M 'P -1'
_atom_sites_solution_hydrogens geom
_atom_sites_solution_primary direct
_atom_sites_solution_secondary difmap
_audit_creation_method SHELXL-97
_cell_angle_alpha 90.115(11)
_cell_angle_beta 106.539(11)
_cell_angle_gamma 96.441(13)
_cell_formula_units_Z 4
_cell_length_a 12.4513(11)
_cell_length_b 12.6024(18)
_cell_length_c 8.1075(16)
_cell_measurement_temperature 210(2)
_cell_volume 1211.1(3)
_computing_cell_refinement 'CRYSALIS V171.33.42'
_computing_data_collection 'CRYSALIS V171.33.42'
_computing_data_reduction 'CRYSALIS V171.33.42'
_computing_molecular_graphics 'DIAMOND 3.2'
_computing_structure_refinement 'SHELXL-97 (Sheldrick, 1997)'
_computing_structure_solution 'SHELXS-97 (Sheldrick, 1990)'
_diffrn_ambient_temperature 210(2)
_diffrn_measured_fraction_theta_full 0.983
_diffrn_measured_fraction_theta_max 0.983
_diffrn_measurement_device_type KM4CCD
_diffrn_measurement_method CCD
_diffrn_radiation_monochromator graphite
_diffrn_radiation_source 'fine-focus sealed tube'
_diffrn_radiation_type MoK\a
_diffrn_radiation_wavelength 0.71073
_diffrn_reflns_av_R_equivalents 0.0000
_diffrn_reflns_av_sigmaI/netI 0.1499
_diffrn_reflns_limit_h_max 15
_diffrn_reflns_limit_h_min -15
_diffrn_reflns_limit_k_max 15
_diffrn_reflns_limit_k_min -15
_diffrn_reflns_limit_l_max 10
_diffrn_reflns_limit_l_min -10
_diffrn_reflns_number 7467
_diffrn_reflns_theta_full 26.37
_diffrn_reflns_theta_max 26.37
_diffrn_reflns_theta_min 3.04
_exptl_absorpt_coefficient_mu 27.712
_exptl_absorpt_correction_T_max 1.3932
_exptl_absorpt_correction_T_min 0.6521
_exptl_absorpt_correction_type numerical
_exptl_absorpt_process_details 'CRYSALIS V171.33.42'
_exptl_crystal_colour YELLOW
_exptl_crystal_density_diffrn 3.383
_exptl_crystal_density_method 'not measured'
_exptl_crystal_description UNSHAPED
_exptl_crystal_F_000 1088
_exptl_crystal_size_max 0.31
_exptl_crystal_size_mid 0.27
_exptl_crystal_size_min 0.21
_refine_diff_density_max 2.761
_refine_diff_density_min -2.606
_refine_diff_density_rms 0.463
_refine_ls_extinction_method none
_refine_ls_goodness_of_fit_ref 1.041
_refine_ls_hydrogen_treatment mixed
_refine_ls_matrix_type full
_refine_ls_number_parameters 199
_refine_ls_number_reflns 7467
_refine_ls_number_restraints 0
_refine_ls_restrained_S_all 1.041
_refine_ls_R_factor_all 0.1158
_refine_ls_R_factor_gt 0.0648
_refine_ls_shift/su_max 0.042
_refine_ls_shift/su_mean 0.023
_refine_ls_structure_factor_coef Fsqd
_refine_ls_weighting_details 'calc w=1/[\s^2^(Fo^2^)+(0.0400P)^2^+0.0400P] where P=(Fo^2^+2Fc^2^)/3'
_refine_ls_weighting_scheme calc
_refine_ls_wR_factor_gt 0.1234
_refine_ls_wR_factor_ref 0.1348
_reflns_number_gt 4427
_reflns_number_total 7467
_reflns_threshold_expression >2sigma(I)
_cod_data_source_file c3dt51726h.txt
_cod_data_source_block 210
_cod_depositor_comments
;
The following automatic conversions were performed:

'_symmetry_cell_setting' value 'TRICLINIC' changed to 'triclinic'
according to /home/saulius/struct/CIF-dictionaries/cif_core.dic
dictionary named 'cif_core.dic' version 2.4.2 from
2011-04-26.

'_exptl_absorpt_correction_type' value 'NUMERICAL'
changed to 'numerical' according to
/home/saulius/struct/CIF-dictionaries/cif_core.dic dictionary named
'cif_core.dic' version 2.4.2 from 2011-04-26.

Automatic conversion script
Id: cif_fix_values 1891 2012-01-12 08:04:46Z andrius 
;
_cod_database_code 7023663

loop_
_symmetry_equiv_pos_as_xyz
'x, y, z'
'-x, -y, -z'

loop_
_atom_site_label
_atom_site_type_symbol
_atom_site_fract_x
_atom_site_fract_y
_atom_site_fract_z
_atom_site_U_iso_or_equiv
_atom_site_adp_type
_atom_site_occupancy
_atom_site_symmetry_multiplicity
_atom_site_calc_flag
Bi1 Bi 0.763534(19) 0.695756(17) 0.65403(3) 0.01308(5) Uani 1 1 d
Bi2 Bi 0.760494(19) 0.864232(17) 0.15255(3) 0.01379(6) Uani 1 1 d
Br1 Br 0.62750(5) 0.67016(5) 0.29007(7) 0.01937(18) Uani 1 1 d
Br2 Br 0.89980(5) 0.71575(5) 0.00039(7) 0.02282(18) Uani 1 1 d
Br3 Br 0.89965(6) 0.86658(5) 0.48487(8) 0.0277(2) Uani 1 1 d
Br4 Br 0.63069(5) 0.85986(5) -0.22958(7) 0.02033(18) Uani 1 1 d
Br5 Br 0.61531(5) 0.54604(5) 0.72067(8) 0.02637(19) Uani 1 1 d
Br6 Br 0.89336(6) 0.55046(5) 0.59765(8) 0.0318(2) Uani 1 1 d
Br7 Br 0.88701(6) 1.03770(5) 0.10431(8) 0.0276(2) Uani 1 1 d
Br8 Br 0.60998(5) 0.97630(5) 0.22348(8) 0.02681(19) Uani 1 1 d
C2A C 0.8390(6) 0.2505(6) 0.6037(9) 0.044(2) Uani 1 1 d
C2B C 0.6414(6) 0.2555(4) 0.0633(7) 0.023(2) Uani 1 1 d
C3A C 0.8290(5) 0.1396(5) 0.6559(7) 0.027(2) Uani 1 1 d
C3B C 0.6078(5) 0.3584(5) 0.1074(7) 0.0186(17) Uani 1 1 d
C5A C 0.6258(5) 0.1568(5) 0.6068(8) 0.024(2) Uani 1 1 d
C5B C 0.8092(6) 0.4364(6) 0.1591(9) 0.042(3) Uani 1 1 d
C6A C 0.6494(6) 0.2690(6) 0.5644(8) 0.030(2) Uani 1 1 d
C6B C 0.8325(5) 0.3282(5) 0.1091(7) 0.0244(19) Uani 1 1 d
N4A N 0.7295(5) 0.1224(4) 0.7246(6) 0.0251(17) Uani 1 1 d
N4B N 0.7082(4) 0.4258(4) 0.2236(6) 0.0248(16) Uani 1 1 d
O1A O 0.7378(3) 0.2824(3) 0.4905(5) 0.0254(13) Uani 1 1 d
O1B O 0.7326(4) 0.2718(4) -0.0098(5) 0.0337(15) Uani 1 1 d
H4A1 H 0.7471 0.1529 0.8232 0.050 Uiso 1 1 d
H4A2 H 0.7174 0.0546 0.7393 0.050 Uiso 1 1 d
H4B1 H 0.7236 0.3991 0.3228 0.050 Uiso 1 1 d
H4B2 H 0.6892 0.4889 0.2375 0.050 Uiso 1 1 d
H2A1 H 0.8633 0.2956 0.7066 0.050 Uiso 1 1 d
H2A2 H 0.8985 0.2588 0.5490 0.050 Uiso 1 1 d
H2B1 H 0.6627 0.2143 0.1674 0.050 Uiso 1 1 d
H2B2 H 0.5770 0.2133 0.0172 0.050 Uiso 1 1 d
H3A1 H 0.8968 0.1265 0.7454 0.050 Uiso 1 1 d
H3A2 H 0.8202 0.0915 0.5613 0.050 Uiso 1 1 d
H3B1 H 0.5496 0.3450 0.1650 0.050 Uiso 1 1 d
H3B2 H 0.5766 0.3954 0.0043 0.050 Uiso 1 1 d
H5A1 H 0.5672 0.1493 0.6618 0.050 Uiso 1 1 d
H5A2 H 0.6043 0.1119 0.5057 0.050 Uiso 1 1 d
H5B1 H 0.8722 0.4702 0.2455 0.050 Uiso 1 1 d
H5B2 H 0.7949 0.4808 0.0598 0.050 Uiso 1 1 d
H6A1 H 0.5827 0.2901 0.4858 0.050 Uiso 1 1 d
H6A2 H 0.6678 0.3137 0.6671 0.050 Uiso 1 1 d
H6B1 H 0.8541 0.2869 0.2099 0.050 Uiso 1 1 d
H6B2 H 0.8918 0.3357 0.0565 0.050 Uiso 1 1 d

loop_
_atom_site_aniso_label
_atom_site_aniso_U_11
_atom_site_aniso_U_22
_atom_site_aniso_U_33
_atom_site_aniso_U_23
_atom_site_aniso_U_13
_atom_site_aniso_U_12
Bi1 0.01180(9) 0.01366(9) 0.01492(8) -0.00071(9) 0.00536(7) 0.00221(9)
Bi2 0.01228(10) 0.01446(9) 0.01539(9) 0.00069(9) 0.00498(7) 0.00211(9)
Br1 0.0161(3) 0.0161(3) 0.0218(3) 0.0024(2) 0.0004(2) -0.0019(3)
Br2 0.0157(3) 0.0314(3) 0.0204(3) -0.0047(3) 0.0014(2) 0.0094(3)
Br3 0.0195(3) 0.0321(4) 0.0234(3) 0.0054(3) -0.0026(3) -0.0088(3)
Br4 0.0144(3) 0.0200(3) 0.0244(3) -0.0023(3) 0.0002(2) 0.0072(3)
Br5 0.0210(3) 0.0228(3) 0.0360(3) 0.0072(3) 0.0111(2) -0.0018(3)
Br6 0.0208(3) 0.0354(3) 0.0372(3) -0.0151(3) 0.0003(3) 0.0157(3)
Br7 0.0205(3) 0.0291(3) 0.0271(3) 0.0094(3) 0.0010(3) -0.0078(3)
Br8 0.0247(3) 0.0218(3) 0.0391(3) -0.0051(3) 0.0158(2) 0.0071(3)
C2A 0.017(4) 0.069(5) 0.038(4) -0.024(4) -0.012(3) 0.018(4)
C2B 0.042(4) 0.013(3) 0.011(3) -0.005(2) 0.006(3) -0.008(3)
C3A 0.028(3) 0.037(4) 0.022(3) 0.003(3) 0.017(2) 0.008(3)
C3B 0.007(3) 0.035(3) 0.017(3) 0.007(3) 0.005(2) 0.012(3)
C5A 0.015(3) 0.026(3) 0.033(3) 0.011(3) 0.011(2) 0.002(3)
C5B 0.012(3) 0.050(5) 0.066(5) -0.003(4) 0.019(3) -0.014(3)
C6A 0.018(3) 0.053(4) 0.014(3) -0.001(3) -0.007(3) 0.015(3)
C6B 0.022(3) 0.040(4) 0.014(3) -0.005(3) 0.008(2) 0.011(3)
N4A 0.044(3) 0.023(3) 0.006(2) -0.007(2) 0.000(2) 0.012(2)
N4B 0.023(3) 0.036(3) 0.020(2) 0.006(2) 0.009(2) 0.015(2)
O1A 0.021(2) 0.027(2) 0.033(2) 0.0211(18) 0.0120(18) 0.0103(18)
O1B 0.020(2) 0.041(3) 0.039(2) -0.013(2) 0.007(2) 0.003(2)

loop_
_atom_type_symbol
_atom_type_description
_atom_type_scat_dispersion_real
_atom_type_scat_dispersion_imag
_atom_type_scat_source
C C 0.0033 0.0016 'International Tables Vol C Tables 4.2.6.8 and 6.1.1.4'
H H 0.0000 0.0000 'International Tables Vol C Tables 4.2.6.8 and 6.1.1.4'
N N 0.0061 0.0033 'International Tables Vol C Tables 4.2.6.8 and 6.1.1.4'
O O 0.0106 0.0060 'International Tables Vol C Tables 4.2.6.8 and 6.1.1.4'
Br Br -0.2901 2.4595 'International Tables Vol C Tables 4.2.6.8 and 6.1.1.4'
Bi Bi -4.1077 10.2566 'International Tables Vol C Tables 4.2.6.8 and 6.1.1.4'

loop_
_geom_angle_atom_site_label_1
_geom_angle_atom_site_label_2
_geom_angle_atom_site_label_3
_geom_angle
_geom_angle_site_symmetry_1
_geom_angle_site_symmetry_3
Br5 Bi1 Br6 92.41(2) . .
Br5 Bi1 Br2 93.46(2) . 1_556
Br6 Bi1 Br2 88.20(2) . 1_556
Br5 Bi1 Br1 86.97(2) . .
Br6 Bi1 Br1 89.72(2) . .
Br2 Bi1 Br1 177.89(2) 1_556 .
Br5 Bi1 Br4 86.57(2) . 1_556
Br6 Bi1 Br4 172.337(19) . 1_556
Br2 Bi1 Br4 84.28(2) 1_556 1_556
Br1 Bi1 Br4 97.80(2) . 1_556
Br5 Bi1 Br3 166.224(18) . .
Br6 Bi1 Br3 88.44(2) . .
Br2 Bi1 Br3 100.31(2) 1_556 .
Br1 Bi1 Br3 79.28(2) . .
Br4 Bi1 Br3 94.36(2) 1_556 .
Br7 Bi2 Br8 92.84(2) . .
Br7 Bi2 Br3 87.77(2) . .
Br8 Bi2 Br3 96.11(2) . .
Br7 Bi2 Br4 88.77(2) . .
Br8 Bi2 Br4 89.76(2) . .
Br3 Bi2 Br4 173.33(2) . .
Br7 Bi2 Br2 91.51(2) . .
Br8 Bi2 Br2 168.402(18) . .
Br3 Bi2 Br2 94.80(2) . .
Br4 Bi2 Br2 79.59(2) . .
Br7 Bi2 Br1 168.474(19) . .
Br8 Bi2 Br1 83.85(2) . .
Br3 Bi2 Br1 81.63(2) . .
Br4 Bi2 Br1 102.23(2) . .
Br2 Bi2 Br1 93.86(2) . .
Bi1 Br1 Bi2 96.66(2) . .
Bi1 Br2 Bi2 99.43(2) 1_554 .
Bi2 Br3 Bi1 101.67(2) . .
Bi2 Br4 Bi1 96.14(2) . 1_554
O1A C2A C3A 114.5(5) . .
O1A C2A H2A1 110.1 . .
C3A C2A H2A1 107.7 . .
O1A C2A H2A2 109.9 . .
C3A C2A H2A2 107.1 . .
H2A1 C2A H2A2 107.3 . .
O1B C2B C3B 111.3(5) . .
O1B C2B H2B1 109.9 . .
C3B C2B H2B1 109.1 . .
O1B C2B H2B2 125.0 . .
C3B C2B H2B2 105.7 . .
H2B1 C2B H2B2 94.0 . .
C2A C3A N4A 107.8(6) . .
C2A C3A H3A1 110.0 . .
N4A C3A H3A1 109.6 . .
C2A C3A H3A2 110.8 . .
N4A C3A H3A2 110.6 . .
H3A1 C3A H3A2 107.9 . .
C2B C3B N4B 109.8(5) . .
C2B C3B H3B1 109.5 . .
N4B C3B H3B1 109.6 . .
C2B C3B H3B2 110.1 . .
N4B C3B H3B2 110.4 . .
H3B1 C3B H3B2 107.4 . .
C6A C5A N4A 109.0(5) . .
C6A C5A H5A1 110.5 . .
N4A C5A H5A1 109.1 . .
C6A C5A H5A2 110.6 . .
N4A C5A H5A2 108.2 . .
H5A1 C5A H5A2 109.4 . .
N4B C5B C6B 110.1(5) . .
N4B C5B H5B1 109.5 . .
C6B C5B H5B1 110.3 . .
N4B C5B H5B2 108.6 . .
C6B C5B H5B2 109.7 . .
H5B1 C5B H5B2 108.5 . .
O1A C6A C5A 111.4(6) . .
O1A C6A H6A1 109.6 . .
C5A C6A H6A1 108.5 . .
O1A C6A H6A2 109.6 . .
C5A C6A H6A2 109.5 . .
H6A1 C6A H6A2 108.2 . .
O1B C6B C5B 110.5(5) . .
O1B C6B H6B1 108.5 . .
C5B C6B H6B1 109.4 . .
O1B C6B H6B2 109.2 . .
C5B C6B H6B2 109.9 . .
H6B1 C6B H6B2 109.3 . .
C5A N4A C3A 113.2(5) . .
C5A N4A H4A1 112.6 . .
C3A N4A H4A1 108.3 . .
C5A N4A H4A2 108.5 . .
C3A N4A H4A2 107.3 . .
H4A1 N4A H4A2 106.7 . .
C5B N4B C3B 113.9(5) . .
C5B N4B H4B1 110.3 . .
C3B N4B H4B1 108.4 . .
C5B N4B H4B2 109.5 . .
C3B N4B H4B2 108.7 . .
H4B1 N4B H4B2 105.7 . .
C6A O1A C2A 111.2(5) . .
C2B O1B C6B 111.9(5) . .

loop_
_geom_bond_atom_site_label_1
_geom_bond_atom_site_label_2
_geom_bond_distance
_geom_bond_site_symmetry_2
Bi1 Br5 2.6549(8) .
Bi1 Br6 2.6937(8) .
Bi1 Br2 2.8313(8) 1_556
Bi1 Br1 2.9510(8) .
Bi1 Br4 3.0905(8) 1_556
Bi1 Br3 3.1471(8) .
Bi2 Br7 2.6448(8) .
Bi2 Br8 2.6536(8) .
Bi2 Br3 2.7554(8) .
Bi2 Br4 3.0565(8) .
Bi2 Br2 3.1574(8) .
Bi2 Br1 3.1812(8) .
Br2 Bi1 2.8313(8) 1_554
Br4 Bi1 3.0905(8) 1_554
C2A O1A 1.432(8) .
C2A C3A 1.463(10) .
C2A H2A1 0.9618 .
C2A H2A2 0.9618 .
C2B O1B 1.419(9) .
C2B C3B 1.479(9) .
C2B H2B1 0.9791 .
C2B H2B2 0.8940 .
C3A N4A 1.491(9) .
C3A H3A1 0.9753 .
C3A H3A2 0.9506 .
C3B N4B 1.503(7) .
C3B H3B1 0.9680 .
C3B H3B2 0.9611 .
C5A C6A 1.473(9) .
C5A N4A 1.480(8) .
C5A H5A1 0.9540 .
C5A H5A2 0.9506 .
C5B N4B 1.487(10) .
C5B C6B 1.505(10) .
C5B H5B1 0.9481 .
C5B H5B2 0.9669 .
C6A O1A 1.390(9) .
C6A H6A1 0.9572 .
C6A H6A2 0.9612 .
C6B O1B 1.448(7) .
C6B H6B1 0.9581 .
C6B H6B2 0.9478 .
N4A H4A1 0.8462 .
N4A H4A2 0.8659 .
N4B H4B1 0.8509 .
N4B H4B2 0.8716 .

loop_
_geom_hbond_atom_site_label_D
_geom_hbond_atom_site_label_H
_geom_hbond_atom_site_label_A
_geom_hbond_distance_DH
_geom_hbond_distance_HA
_geom_hbond_distance_DA
_geom_hbond_angle_DHA
_geom_hbond_site_symmetry_A
N4A H4A1 O1B 0.85 2.07 2.847(7) 151.6 1_556
N4A H4A2 Br4 0.87 2.61 3.457(5) 166.1 1_546
N4B H4B1 O1A 0.85 1.99 2.791(6) 155.9 .
N4B H4B2 Br1 0.87 2.56 3.433(5) 176.8 .
C2B H2B1 O1A 0.98 2.62 3.330(6) 129.1 .
C6A H6A2 O1B 0.96 2.59 3.309(7) 132.1 1_556
C5B H5B1 Br6 0.95 2.96 3.651(7) 131.1 .
N4B H4B1 Br6 0.85 3.08 3.489(4) 112.2 .
N4A H4A1 Br7 0.85 2.94 3.393(4) 115.4 1_546
N4A H4A2 Br4 0.87 2.61 3.457(5) 166.1 1_546
C3A H3A2 Br3 0.95 3.22 3.987(7) 139.0 1_545
C5A H5A2 Br8 0.95 2.87 3.794(6) 163.0 1_545
C3B H3B2 Br5 0.96 3.09 3.947(6) 148.8 1_554

loop_
_geom_torsion_atom_site_label_1
_geom_torsion_atom_site_label_2
_geom_torsion_atom_site_label_3
_geom_torsion_atom_site_label_4
_geom_torsion
_geom_torsion_site_symmetry_1
_geom_torsion_site_symmetry_4
Br5 Bi1 Br1 Bi2 173.03(2) . .
Br6 Bi1 Br1 Bi2 -94.54(2) . .
Br2 Bi1 Br1 Bi2 -85.2(5) 1_556 .
Br4 Bi1 Br1 Bi2 86.91(2) 1_556 .
Br3 Bi1 Br1 Bi2 -6.076(18) . .
Br7 Bi2 Br1 Bi1 -16.43(12) . .
Br8 Bi2 Br1 Bi1 -90.23(2) . .
Br3 Bi2 Br1 Bi1 6.90(2) . .
Br4 Bi2 Br1 Bi1 -178.643(19) . .
Br2 Bi2 Br1 Bi1 101.18(2) . .
Br7 Bi2 Br2 Bi1 -94.27(2) . 1_554
Br8 Bi2 Br2 Bi1 17.75(11) . 1_554
Br3 Bi2 Br2 Bi1 177.84(2) . 1_554
Br4 Bi2 Br2 Bi1 -5.805(18) . 1_554
Br1 Bi2 Br2 Bi1 95.93(2) . 1_554
Br7 Bi2 Br3 Bi1 168.90(2) . .
Br8 Bi2 Br3 Bi1 76.28(2) . .
Br4 Bi2 Br3 Bi1 -132.28(16) . .
Br2 Bi2 Br3 Bi1 -99.77(2) . .
Br1 Bi2 Br3 Bi1 -6.56(2) . .
Br5 Bi1 Br3 Bi2 3.37(10) . .
Br6 Bi1 Br3 Bi2 97.13(3) . .
Br2 Bi1 Br3 Bi2 -174.98(2) 1_556 .
Br1 Bi1 Br3 Bi2 7.12(2) . .
Br4 Bi1 Br3 Bi2 -90.01(2) 1_556 .
Br7 Bi2 Br4 Bi1 97.04(2) . 1_554
Br8 Bi2 Br4 Bi1 -170.116(19) . 1_554
Br3 Bi2 Br4 Bi1 38.27(17) . 1_554
Br2 Bi2 Br4 Bi1 5.275(16) . 1_554
Br1 Bi2 Br4 Bi1 -86.46(2) . 1_554
O1A C2A C3A N4A -52.2(7) . .
O1B C2B C3B N4B -55.1(6) . .
N4A C5A C6A O1A 57.7(6) . .
N4B C5B C6B O1B 53.1(7) . .
C6A C5A N4A C3A -54.5(7) . .
C2A C3A N4A C5A 51.2(6) . .
C6B C5B N4B C3B -49.6(7) . .
C2B C3B N4B C5B 50.4(7) . .
C5A C6A O1A C2A -59.3(6) . .
C3A C2A O1A C6A 58.0(7) . .
C3B C2B O1B C6B 61.9(6) . .
C5B C6B O1B C2B -60.4(7) . .
